data_2008025
loop_
_publ_author_name
'Francese, Giancarlo'
'Neels, Antonia'
'Stoeckli-Evans, Helen'
'Decurtins, Silvio'

_publ_section_title
;
 Diethyl <i>N</i>,<i>N</i>'-(Naphthalene-1,8-diyl)dioxamate
;
_journal_issue 12
_journal_name_full 'Acta Crystallographica Section C'
_journal_page_first 1858
_journal_page_last 1859
_journal_paper_doi 10.1107/S0108270198009652
_journal_volume 54
_journal_year 1998
_chemical_formula_sum 'C18 H18 N2 O6'
_chemical_formula_weight 358.34
_chemical_name_systematic
;
 ?
;
_space_group_IT_number 2
_symmetry_cell_setting triclinic
_symmetry_space_group_name_Hall '-P 1'
_symmetry_space_group_name_H-M 'P -1'
_audit_creation_method SHELXL-97
_cell_angle_alpha 73.717(6)
_cell_angle_beta 81.592(6)
_cell_angle_gamma 87.474(9)
_cell_formula_units_Z 2
_cell_length_a 8.4670(7)
_cell_length_b 9.7895(6)
_cell_length_c 11.0973(6)
_cell_measurement_reflns_used 24
_cell_measurement_temperature 293(2)
_cell_measurement_theta_max 20.0
_cell_measurement_theta_min 12.5
_cell_volume 873.44(11)
_computing_cell_refinement STADI4
_computing_data_collection 'STADI4 (Stoe & Cie, 1996a)'
_computing_data_reduction 'XRED (Stoe & Cie, 1996b)'
_computing_molecular_graphics 'PLATON (Spek, 1990)'
_computing_publication_material SHELXL97
_computing_structure_refinement 'SHELXL97 (Sheldrick, 1997a)'
_computing_structure_solution 'SHELXS97 (Sheldrick, 1997b)'
_diffrn_ambient_temperature 293(2)
_diffrn_measured_fraction_theta_full 0.998
_diffrn_measured_fraction_theta_max 0.998
_diffrn_measurement_device_type 'Stoe AED-4'
_diffrn_measurement_method \w/2\q
_diffrn_radiation_monochromator graphite
_diffrn_radiation_source 'fine-focus sealed tube'
_diffrn_radiation_type MoK\a
_diffrn_radiation_wavelength 0.71073
_diffrn_reflns_av_R_equivalents 0.0000
_diffrn_reflns_av_sigmaI/netI 0.0136
_diffrn_reflns_limit_h_max 10
_diffrn_reflns_limit_h_min -10
_diffrn_reflns_limit_k_max 11
_diffrn_reflns_limit_k_min -11
_diffrn_reflns_limit_l_max 13
_diffrn_reflns_limit_l_min 0
_diffrn_reflns_number 3242
_diffrn_reflns_theta_full 25.48
_diffrn_reflns_theta_max 25.48
_diffrn_reflns_theta_min 2.17
_diffrn_standards_decay_% <2
_diffrn_standards_interval_time 60
_diffrn_standards_number 2
_exptl_absorpt_coefficient_mu 0.104
_exptl_absorpt_correction_type none
_exptl_crystal_colour transparent
_exptl_crystal_density_diffrn 1.363
_exptl_crystal_density_method 'not measured'
_exptl_crystal_description block
_exptl_crystal_F_000 376
_exptl_crystal_size_max 0.76
_exptl_crystal_size_mid 0.68
_exptl_crystal_size_min 0.68
_refine_diff_density_max 0.596
_refine_diff_density_min -0.571
_refine_ls_extinction_method none
_refine_ls_goodness_of_fit_ref 1.256
_refine_ls_hydrogen_treatment mixed
_refine_ls_matrix_type full
_refine_ls_number_parameters 245
_refine_ls_number_reflns 3242
_refine_ls_number_restraints 0
_refine_ls_restrained_S_all 1.256
_refine_ls_R_factor_all 0.074
_refine_ls_R_factor_gt 0.050
_refine_ls_shift/su_max 0.001
_refine_ls_shift/su_mean 0.000
_refine_ls_structure_factor_coef Fsqd
_refine_ls_weighting_details 'w = 1/[\s^2^(Fo^2^)+(0.1133P)^2^+0.1884P] where P = (Fo^2^+2Fc^2^)/3'
_refine_ls_weighting_scheme calc
_refine_ls_wR_factor_ref 0.199
_reflns_number_gt 2842
_reflns_number_total 3242
_reflns_threshold_expression I>2\s(I)
_cod_data_source_file sk1209.cif
_cod_data_source_block sk1209
_cod_depositor_comments
;
The following automatic conversions were performed:

'_refine_ls_weighting_scheme' value 'calc w =
1/[\s^2^(Fo^2^)+(0.1133P)^2^+0.1884P] where P = (Fo^2^+2Fc^2^)/3' was
changed to 'calc'. New tag '_refine_ls_weighting_details' was
created. The value of the new tag was set to 'w =
1/[\s^2^(Fo^2^)+(0.1133P)^2^+0.1884P] where P = (Fo^2^+2Fc^2^)/3'.

Automatic conversion script
Id: cif_fix_values 3143 2015-03-26 13:38:13Z robertas 
;
_cod_original_cell_volume 873.44(10)
_cod_database_code 2008025

loop_
_symmetry_equiv_pos_as_xyz
'x, y, z'
'-x, -y, -z'

loop_
_atom_site_label
_atom_site_fract_x
_atom_site_fract_y
_atom_site_fract_z
_atom_site_U_iso_or_equiv
_atom_site_adp_type
_atom_site_calc_flag
_atom_site_refinement_flags
_atom_site_occupancy
_atom_site_disorder_assembly
_atom_site_disorder_group
_atom_site_type_symbol
C1 0.2369(2) 0.0036(2) 0.52584(18) 0.0344(4) Uani d . 1 . . C
C2 0.2149(3) 0.1237(2) 0.5670(2) 0.0419(5) Uani d . 1 . . C
H2 0.2781 0.2033 0.5267 0.050 Uiso calc R 1 . . H
C3 0.0979(3) 0.1275(3) 0.6694(2) 0.0483(6) Uani d . 1 . . C
H3 0.0861 0.2086 0.6980 0.058 Uiso calc R 1 . . H
C4 0.0022(3) 0.0140(3) 0.7268(2) 0.0471(5) Uani d . 1 . . C
H4 -0.0779 0.0196 0.7922 0.056 Uiso calc R 1 . . H
C5 -0.0826(3) -0.2286(3) 0.7473(2) 0.0458(5) Uani d . 1 . . C
H6 -0.1636 -0.2207 0.8113 0.055 Uiso calc R 1 . . H
C6 -0.0676(3) -0.3511(3) 0.7121(2) 0.0504(6) Uani d . 1 . . C
H7 -0.1413 -0.4240 0.7480 0.060 Uiso calc R 1 . . H
C7 0.0603(3) -0.3668(2) 0.6208(2) 0.0454(5) Uani d . 1 . . C
H8 0.0732 -0.4520 0.5989 0.055 Uiso calc R 1 . . H
C8 0.1659(2) -0.2585(2) 0.56381(18) 0.0360(5) Uani d . 1 . . C
C9 0.1462(2) -0.1230(2) 0.58985(18) 0.0340(5) Uani d . 1 . . C
C10 0.0216(2) -0.1131(2) 0.68929(19) 0.0392(5) Uani d . 1 . . C
C11 0.4442(2) 0.1060(2) 0.34128(18) 0.0349(5) Uani d . 1 . . C
C12 0.5195(3) 0.0641(2) 0.2221(2) 0.0419(5) Uani d . 1 . . C
C13 0.7083(4) 0.1280(3) 0.0373(2) 0.0631(7) Uani d . 1 . . C
H13A 0.6329 0.1251 -0.0198 0.076 Uiso calc R 1 . . H
H13B 0.7626 0.0368 0.0584 0.076 Uiso calc R 1 . . H
C14 0.8255(4) 0.2440(4) -0.0232(3) 0.0795(9) Uani d . 1 . . C
H14A 0.8894 0.2232 -0.0948 0.119 Uiso calc R 1 . . H
H14B 0.8931 0.2515 0.0369 0.119 Uiso calc R 1 . . H
H14C 0.7698 0.3323 -0.0508 0.119 Uiso calc R 1 . . H
C15 0.3013(3) -0.3488(2) 0.3890(2) 0.0397(5) Uani d . 1 . . C
C16 0.4708(3) -0.3863(2) 0.3357(2) 0.0441(5) Uani d . 1 . . C
C17 0.6201(4) -0.4748(3) 0.1764(3) 0.0719(8) Uani d . 1 . . C
H17A 0.6900 -0.5082 0.2406 0.086 Uiso calc R 1 . . H
H17B 0.6021 -0.5532 0.1427 0.086 Uiso calc R 1 . . H
C18 0.6942(6) -0.3619(5) 0.0781(5) 0.143(2) Uani d . 1 . . C
H18A 0.7997 -0.3903 0.0493 0.214 Uiso calc R 1 . . H
H18B 0.7008 -0.2804 0.1091 0.214 Uiso calc R 1 . . H
H18C 0.6326 -0.3381 0.0090 0.214 Uiso calc R 1 . . H
N1 0.3417(2) 0.00509(18) 0.41371(16) 0.0365(4) Uani d . 1 . . N
H1N 0.333(3) -0.066(3) 0.384(3) 0.061(8) Uiso d . 1 . . H
N2 0.3042(2) -0.28633(17) 0.48253(16) 0.0373(4) Uani d . 1 . . N
H2N 0.396(3) -0.281(3) 0.504(2) 0.049(7) Uiso d . 1 . . H
O1 0.47786(18) 0.21662(16) 0.36142(14) 0.0450(4) Uani d . 1 . . O
O2 0.4832(3) -0.0426(2) 0.19895(17) 0.0659(6) Uani d . 1 . . O
O3 0.6252(2) 0.15796(17) 0.15226(14) 0.0496(4) Uani d . 1 . . O
O4 0.1839(2) -0.3722(2) 0.34813(17) 0.0580(5) Uani d . 1 . . O
O5 0.5861(2) -0.3785(2) 0.38473(18) 0.0595(5) Uani d . 1 . . O
O6 0.4681(2) -0.4297(2) 0.23399(17) 0.0590(5) Uani d . 1 . . O

loop_
_atom_site_aniso_label
_atom_site_aniso_U_11
_atom_site_aniso_U_22
_atom_site_aniso_U_33
_atom_site_aniso_U_12
_atom_site_aniso_U_13
_atom_site_aniso_U_23
C1 0.0311(9) 0.0385(10) 0.0350(10) -0.0009(8) -0.0075(8) -0.0109(8)
C2 0.0407(11) 0.0403(11) 0.0468(12) -0.0019(8) -0.0065(9) -0.0153(9)
C3 0.0490(13) 0.0489(12) 0.0535(13) 0.0055(10) -0.0062(10) -0.0263(10)
C4 0.0419(12) 0.0585(14) 0.0427(12) 0.0042(10) -0.0012(9) -0.0201(10)
C5 0.0393(11) 0.0573(13) 0.0365(11) -0.0064(9) 0.0016(9) -0.0084(9)
C6 0.0489(13) 0.0536(13) 0.0421(12) -0.0170(10) 0.0009(10) -0.0037(10)
C7 0.0515(13) 0.0407(11) 0.0433(12) -0.0083(9) -0.0051(9) -0.0097(9)
C8 0.0364(10) 0.0382(10) 0.0340(10) -0.0027(8) -0.0072(8) -0.0094(8)
C9 0.0319(10) 0.0389(10) 0.0325(10) -0.0006(8) -0.0080(8) -0.0099(8)
C10 0.0371(10) 0.0480(12) 0.0327(10) 0.0010(8) -0.0062(8) -0.0111(9)
C11 0.0329(10) 0.0372(10) 0.0351(10) -0.0025(8) -0.0093(8) -0.0080(8)
C12 0.0429(12) 0.0459(12) 0.0385(11) -0.0063(9) -0.0062(9) -0.0131(9)
C13 0.0689(17) 0.0780(18) 0.0427(13) -0.0111(14) 0.0081(12) -0.0235(12)
C14 0.079(2) 0.103(2) 0.0482(15) -0.0264(18) 0.0150(14) -0.0158(15)
C15 0.0434(11) 0.0329(10) 0.0448(11) -0.0028(8) -0.0056(9) -0.0136(8)
C16 0.0501(13) 0.0348(10) 0.0464(12) -0.0023(9) -0.0007(10) -0.0121(9)
C17 0.0722(18) 0.0799(19) 0.0599(16) 0.0160(15) 0.0111(14) -0.0262(14)
C18 0.121(4) 0.126(4) 0.123(4) 0.019(3) 0.059(3) 0.021(3)
N1 0.0382(9) 0.0347(9) 0.0370(9) -0.0052(7) -0.0015(7) -0.0119(7)
N2 0.0349(9) 0.0367(9) 0.0429(10) -0.0033(7) -0.0047(7) -0.0153(7)
O1 0.0464(9) 0.0424(8) 0.0478(9) -0.0120(6) -0.0022(7) -0.0155(7)
O2 0.0837(13) 0.0639(11) 0.0557(11) -0.0278(10) 0.0101(9) -0.0315(9)
O3 0.0543(10) 0.0547(9) 0.0383(8) -0.0157(7) 0.0063(7) -0.0149(7)
O4 0.0477(10) 0.0742(12) 0.0663(11) -0.0018(8) -0.0121(8) -0.0402(9)
O5 0.0432(9) 0.0712(12) 0.0702(12) -0.0012(8) -0.0055(8) -0.0306(9)
O6 0.0600(11) 0.0696(11) 0.0530(10) 0.0082(9) -0.0022(8) -0.0302(9)

loop_
_atom_type_symbol
_atom_type_description
_atom_type_scat_dispersion_real
_atom_type_scat_dispersion_imag
_atom_type_scat_source
C C 0.0033 0.0016 'International Tables Vol C Tables 4.2.6.8 and 6.1.1.4'
H H 0.0000 0.0000 'International Tables Vol C Tables 4.2.6.8 and 6.1.1.4'
N N 0.0061 0.0033 'International Tables Vol C Tables 4.2.6.8 and 6.1.1.4'
O O 0.0106 0.0060 'International Tables Vol C Tables 4.2.6.8 and 6.1.1.4'

loop_
_geom_angle_atom_site_label_1
_geom_angle_atom_site_label_2
_geom_angle_atom_site_label_3
_geom_angle
C2 C1 N1 120.50(18)
C2 C1 C9 120.98(19)
N1 C1 C9 118.37(17)
C1 C2 C3 120.6(2)
C4 C3 C2 120.4(2)
C3 C4 C10 121.2(2)
C6 C5 C10 121.6(2)
C5 C6 C7 119.4(2)
C8 C7 C6 120.8(2)
C7 C8 C9 121.50(19)
C7 C8 N2 118.19(18)
C9 C8 N2 120.19(17)
C10 C9 C8 116.28(18)
C10 C9 C1 116.91(18)
C8 C9 C1 126.80(18)
C5 C10 C4 120.5(2)
C5 C10 C9 119.9(2)
C4 C10 C9 119.6(2)
O1 C11 N1 127.86(19)
O1 C11 C12 122.09(18)
N1 C11 C12 110.05(17)
O2 C12 O3 125.9(2)
O2 C12 C11 122.7(2)
O3 C12 C11 111.34(17)
O3 C13 C14 107.1(2)
O4 C15 N2 126.2(2)
O4 C15 C16 122.40(19)
N2 C15 C16 111.43(18)
O5 C16 O6 126.4(2)
O5 C16 C15 122.8(2)
O6 C16 C15 110.7(2)
C18 C17 O6 111.1(3)
C11 N1 C1 129.72(17)
C15 N2 C8 124.77(18)
C12 O3 C13 116.50(18)
C16 O6 C17 116.7(2)

loop_
_geom_bond_atom_site_label_1
_geom_bond_atom_site_label_2
_geom_bond_site_symmetry_2
_geom_bond_distance
_geom_bond_publ_flag
C1 C2 . 1.373(3) ?
C1 N1 . 1.416(3) ?
C1 C9 . 1.436(3) ?
C2 C3 . 1.401(3) ?
C3 C4 . 1.353(3) ?
C4 C10 . 1.414(3) ?
C5 C6 . 1.357(3) ?
C5 C10 . 1.409(3) ?
C6 C7 . 1.405(3) ?
C7 C8 . 1.366(3) ?
C8 C9 . 1.432(3) ?
C8 N2 . 1.435(3) ?
C9 C10 . 1.432(3) ?
C11 O1 . 1.219(2) ?
C11 N1 . 1.342(3) ?
C11 C12 . 1.535(3) ?
C12 O2 . 1.206(3) ?
C12 O3 . 1.310(3) ?
C13 O3 . 1.462(3) ?
C13 C14 . 1.483(4) ?
C15 O4 . 1.207(3) ?
C15 N2 . 1.347(3) ?
C15 C16 . 1.540(3) ?
C16 O5 . 1.200(3) ?
C16 O6 . 1.317(3) ?
C17 C18 . 1.411(5) ?
C17 O6 . 1.458(3) ?

loop_
_geom_hbond_atom_site_label_D
_geom_hbond_atom_site_label_H
_geom_hbond_atom_site_label_A
_geom_hbond_site_symmetry_A
_geom_hbond_distance_DH
_geom_hbond_distance_HA
_geom_hbond_distance_DA
_geom_hbond_angle_DHA
N1 H1N N2 . 0.87(3) 2.13(3) 2.759(2) 129(2)
N1 H1N O2 . 0.87(3) 2.21(3) 2.659(2) 112(2)
N2 H2N O1 2_656 0.86(3) 2.20(3) 2.929(2) 144(2)
N2 H2N O5 . 0.86(3) 2.28(3) 2.701(2) 111(2)

loop_
_geom_torsion_atom_site_label_1
_geom_torsion_atom_site_label_2
_geom_torsion_atom_site_label_3
_geom_torsion_atom_site_label_4
_geom_torsion
N1 C1 C2 C3 172.62(19)
C9 C1 C2 C3 -2.9(3)
C1 C2 C3 C4 -1.8(3)
C2 C3 C4 C10 2.8(3)
C10 C5 C6 C7 3.8(3)
C5 C6 C7 C8 -2.5(3)
C6 C7 C8 C9 -3.2(3)
C6 C7 C8 N2 172.9(2)
C7 C8 C9 C10 7.2(3)
N2 C8 C9 C10 -168.81(17)
C7 C8 C9 C1 -172.07(19)
N2 C8 C9 C1 11.9(3)
C2 C1 C9 C10 6.3(3)
N1 C1 C9 C10 -169.32(17)
C2 C1 C9 C8 -174.49(19)
N1 C1 C9 C8 9.9(3)
C6 C5 C10 C4 179.3(2)
C6 C5 C10 C9 0.5(3)
C3 C4 C10 C5 -177.9(2)
C3 C4 C10 C9 0.9(3)
C8 C9 C10 C5 -5.8(3)
C1 C9 C10 C5 173.50(18)
C8 C9 C10 C4 175.43(18)
C1 C9 C10 C4 -5.2(3)
O1 C11 C12 O2 -177.4(2)
N1 C11 C12 O2 2.6(3)
O1 C11 C12 O3 2.7(3)
N1 C11 C12 O3 -177.31(17)
O4 C15 C16 O5 -171.3(2)
N2 C15 C16 O5 9.8(3)
O4 C15 C16 O6 7.3(3)
N2 C15 C16 O6 -171.71(18)
O1 C11 N1 C1 5.6(3)
C12 C11 N1 C1 -174.41(18)
C2 C1 N1 C11 8.3(3)
C9 C1 N1 C11 -176.08(18)
O4 C15 N2 C8 11.0(3)
C16 C15 N2 C8 -170.09(17)
C7 C8 N2 C15 49.3(3)
C9 C8 N2 C15 -134.5(2)
O2 C12 O3 C13 -1.3(4)
C11 C12 O3 C13 178.55(19)
C14 C13 O3 C12 -177.7(2)
O5 C16 O6 C17 1.0(4)
C15 C16 O6 C17 -177.4(2)
C18 C17 O6 C16 -94.2(4)

loop_
_cod_related_entry_id
_cod_related_entry_database
_cod_related_entry_code
1 ChemSpider 21136663
